data_2104499
loop_
_publ_author_name
'Marsh, Richard E.'

_publ_section_title
;
 Space groups <i>P</i>1 and <i>Cc</i>: how are they doing?
;
_journal_coeditor_code BK5088
_journal_issue 6
_journal_name_full 'Acta Crystallographica Section B'
_journal_page_first 782
_journal_page_last 783
_journal_paper_doi 10.1107/S0108768109046448
_journal_volume 65
_journal_year 2009
_chemical_formula_moiety 'C104 H28 F40 N10, 3(C7 H16), 1.5(H2 O), 2(C H2 Cl2)'
_chemical_name_systematic
;
10,15,20,25,35,40,45,50-octakis(pentafluorophenyl)-5,30-(1,4-phenylene-
(44)decaphyrin dichloromethane n-heptane solvate sesquihydrate
;
_space_group_IT_number 15
_symmetry_cell_setting monoclinic
_symmetry_Int_Tables_number 15
_symmetry_space_group_name_Hall '-C 2yc'
_symmetry_space_group_name_H-M 'C 1 2/c 1'
_cell_angle_alpha 90.00
_cell_angle_beta 111.0570(10)
_cell_angle_gamma 90.00
_cell_formula_units_Z 8
_cell_length_a 32.0109(8)
_cell_length_b 21.9539(5)
_cell_length_c 37.7303(10)
_cell_measurement_temperature 90(2)
_cell_volume 24744.9(11)
_diffrn_radiation_type CuK\a
_diffrn_radiation_wavelength 1.54178
_exptl_crystal_colour violet
_exptl_crystal_density_method 'not measured'
_exptl_crystal_description prism
_cod_data_source_file bk5088.cif
_cod_data_source_block CEFDOH
_cod_original_sg_symbol_H-M C2/c
_cod_database_code 2104499

loop_
_symmetry_equiv_pos_as_xyz
'x, y, z'
'-x, y, 1/2-z'
'x+1/2, y+1/2, z'
'1/2-x, 1/2+y, 1/2-z'
'-x, -y, -z'
'x, -y, z-1/2'
'1/2-x, 1/2-y, -z'
'x+1/2, -y+1/2, z-1/2'

loop_
_atom_site_label
_atom_site_type_symbol
_atom_site_fract_x
_atom_site_fract_y
_atom_site_fract_z
_atom_site_occupancy
N1 N 0.3880 0.7829 0.1818 1
N2 N 0.4156 0.7245 0.1302 1
H1 H 0.4244 0.7544 0.1468 1
N3 N 0.5120 0.8281 0.0958 1
N4 N 0.5904 0.9784 0.1642 1
H2 H 0.5828 0.9540 0.1794 1
N5 N 0.6091 0.9578 0.2388 1
C1 C 0.3752 0.8320 0.1989 1
C2 C 0.3276 0.8266 0.1928 1
H3 H 0.3102 0.8548 0.2008 1
C3 C 0.3131 0.7751 0.1741 1
H4 H 0.2838 0.7583 0.1672 1
C4 C 0.3510 0.7491 0.1663 1
C5 C 0.3484 0.6976 0.1422 1
C6 C 0.3074 0.6582 0.1306 1
C7 C 0.2946 0.6263 0.1564 1
C8 C 0.2576 0.5883 0.1456 1
C9 C 0.2318 0.5814 0.1075 1
C10 C 0.2432 0.6130 0.0810 1
C11 C 0.2800 0.6510 0.0926 1
C12 C 0.3800 0.6869 0.1260 1
C13 C 0.3808 0.6405 0.0990 1
H5 H 0.3613 0.6064 0.0916 1
C14 C 0.4136 0.6539 0.0859 1
H6 H 0.4209 0.6312 0.0675 1
C15 C 0.4360 0.7086 0.1046 1
C16 C 0.4680 0.7408 0.0961 1
C17 C 0.4838 0.7170 0.0660 1
C18 C 0.4740 0.7478 0.0312 1
C19 C 0.4912 0.7290 0.0045 1
C20 C 0.5178 0.6777 0.0111 1
C21 C 0.5279 0.6460 0.0448 1
C22 C 0.5107 0.6660 0.0713 1
C23 C 0.4881 0.7980 0.1126 1
C24 C 0.4880 0.8301 0.1470 1
H7 H 0.4732 0.8179 0.1636 1
C25 C 0.5136 0.8808 0.1499 1
H8 H 0.5206 0.9109 0.1692 1
C26 C 0.5280 0.8798 0.1176 1
C27 C 0.5522 0.9214 0.1046 1
C28 C 0.5520 0.9120 0.0658 1
C29 C 0.5147 0.9234 0.0338 1
C30 C 0.5133 0.9140 -0.0026 1
C31 C 0.5505 0.8913 -0.0078 1
C32 C 0.5888 0.8804 0.0226 1
C33 C 0.5893 0.8905 0.0590 1
C34 C 0.5772 0.9718 0.1256 1
C35 C 0.5954 1.0211 0.1118 1
H9 H 0.5916 1.0286 0.0862 1
C36 C 0.6199 1.0570 0.1428 1
H10 H 0.6354 1.0936 0.1420 1
C37 C 0.6172 1.0288 0.1754 1
C38 C 0.6408 1.0428 0.2148 1
C39 C 0.6730 1.0948 0.2229 1
C40 C 0.6584 1.1540 0.2121 1
C41 C 0.6878 1.2022 0.2172 1
C42 C 0.7335 1.1919 0.2340 1
C43 C 0.7491 1.1336 0.2452 1
C44 C 0.7191 1.0863 0.2392 1
C45 C 0.6376 1.0086 0.2442 1
C46 C 0.6646 1.0142 0.2846 1
H11 H 0.6856 1.0456 0.2962 1
C47 C 0.6542 0.9664 0.3022 1
H12 H 0.6668 0.9567 0.3284 1
C48 C 0.6194 0.9322 0.2726 1
C49 C 0.5972 0.8775 0.2800 1
C50 C 0.4522 0.8756 0.2346 1
C51 C 0.4767 0.8210 0.2425 1
H13 H 0.4612 0.7834 0.2376 1
C52 C 0.5231 0.9307 0.2570 1
H14 H 0.5386 0.9684 0.2612 1
N6 N 0.5675 0.0844 0.3560 1
N7 N 0.6550 0.0798 0.3670 1
H15 H 0.6304 0.0994 0.3535 1
N8 N 0.6942 0.2376 0.3138 1
N9 N 0.5969 0.3292 0.2160 1
H16 H 0.5866 0.2923 0.2168 1
N10 N 0.5310 0.2546 0.1724 1
C53 C 0.5266 0.1023 0.3514 1
C54 C 0.5058 0.0638 0.3721 1
H17 H 0.4768 0.0686 0.3732 1
C55 C 0.5364 0.0202 0.3894 1
H18 H 0.5326 -0.0128 0.4044 1
C56 C 0.5758 0.0338 0.3806 1
C57 C 0.6176 0.0074 0.3958 1
C58 C 0.6246 -0.0451 0.4228 1
C59 C 0.6196 -0.0389 0.4575 1
C60 C 0.6262 -0.0873 0.4830 1
C61 C 0.6387 -0.1430 0.4735 1
C62 C 0.6444 -0.1508 0.4392 1
C63 C 0.6369 -0.1020 0.4139 1
C64 C 0.6563 0.0295 0.3894 1
C65 C 0.7015 0.0112 0.4052 1
H19 H 0.7128 -0.0228 0.4214 1
C66 C 0.7264 0.0511 0.3926 1
H20 H 0.7580 0.0497 0.3990 1
C67 C 0.6970 0.0946 0.3687 1
C68 C 0.7077 0.1468 0.3509 1
C69 C 0.7563 0.1648 0.3654 1
C70 C 0.7723 0.2110 0.3912 1
C71 C 0.8165 0.2270 0.4046 1
C72 C 0.8460 0.1964 0.3926 1
C73 C 0.8314 0.1508 0.3662 1
C74 C 0.7865 0.1350 0.3528 1
C75 C 0.6786 0.1834 0.3234 1
C76 C 0.6308 0.1768 0.3012 1
H21 H 0.6121 0.1437 0.3020 1
C77 C 0.6187 0.2269 0.2792 1
H22 H 0.5897 0.2360 0.2615 1
C78 C 0.6590 0.2649 0.2882 1
C79 C 0.6632 0.3254 0.2754 1
C80 C 0.7057 0.3578 0.2968 1
C81 C 0.7180 0.3704 0.3352 1
C82 C 0.7575 0.4002 0.3550 1
C83 C 0.7862 0.4166 0.3364 1
C84 C 0.7754 0.4035 0.2987 1
C85 C 0.7359 0.3744 0.2790 1
C86 C 0.6339 0.3544 0.2440 1
C87 C 0.6363 0.4170 0.2322 1
H23 H 0.6576 0.4466 0.2460 1
C88 C 0.6030 0.4264 0.1980 1
H24 H 0.5970 0.4634 0.1839 1
C89 C 0.5784 0.3699 0.1868 1
C90 C 0.5460 0.3544 0.1526 1
C91 C 0.5282 0.4022 0.1228 1
C92 C 0.5383 0.4064 0.0905 1
C93 C 0.5190 0.4504 0.0625 1
C94 C 0.4892 0.4907 0.0668 1
C95 C 0.4779 0.4890 0.0986 1
C96 C 0.4972 0.4451 0.1260 1
C97 C 0.5269 0.2944 0.1450 1
C98 C 0.5016 0.2695 0.1072 1
H25 H 0.4939 0.2898 0.0835 1
C99 C 0.4918 0.2117 0.1130 1
H26 H 0.4774 0.1824 0.0942 1
C100 C 0.5076 0.2028 0.1542 1
C101 C 0.4946 0.1558 0.1721 1
C102 C 0.5020 0.1560 0.2880 1
C103 C 0.5012 0.1013 0.2686 1
H27 H 0.5024 0.0636 0.2812 1
C104 C 0.4988 0.2108 0.2314 1
H28 H 0.4978 0.2484 0.2188 1
F1 F 0.3184 0.6314 0.1936 1
F2 F 0.2470 0.5572 0.1722 1
F3 F 0.1962 0.5446 0.0972 1
F4 F 0.2184 0.6066 0.0442 1
F5 F 0.2888 0.6819 0.0652 1
F6 F 0.4476 0.7972 0.0231 1
F7 F 0.4826 0.7608 -0.0281 1
F8 F 0.5350 0.6596 -0.0150 1
F9 F 0.5544 0.5970 0.0514 1
F10 F 0.5214 0.6346 0.1039 1
F11 F 0.4771 0.9440 0.0382 1
F12 F 0.4760 0.9242 -0.0328 1
F13 F 0.5502 0.8820 -0.0432 1
F14 F 0.6257 0.8609 0.0173 1
F15 F 0.6264 0.8774 0.0885 1
F16 F 0.6146 1.1657 0.1964 1
F17 F 0.6722 1.2579 0.2055 1
F18 F 0.7620 1.2382 0.2392 1
F19 F 0.7931 1.1238 0.2607 1
F20 F 0.7360 1.0300 0.2487 1
F21 F 0.6088 0.0147 0.4684 1
F22 F 0.6210 -0.0798 0.5158 1
F23 F 0.6465 -0.1902 0.4976 1
F24 F 0.6570 -0.2053 0.4298 1
F25 F 0.6422 -0.1116 0.3808 1
F26 F 0.7442 0.2414 0.4037 1
F27 F 0.8312 0.2718 0.4304 1
F28 F 0.8899 0.2121 0.4066 1
F29 F 0.8603 0.1200 0.3542 1
F30 F 0.7726 0.0888 0.3275 1
F31 F 0.6904 0.3557 0.3535 1
F32 F 0.7680 0.4129 0.3920 1
F33 F 0.8238 0.4472 0.3553 1
F34 F 0.8040 0.4186 0.2814 1
F35 F 0.7267 0.3630 0.2422 1
F36 F 0.5664 0.3658 0.0850 1
F37 F 0.5297 0.4514 0.0312 1
F38 F 0.4707 0.5326 0.0398 1
F39 F 0.4478 0.5272 0.1020 1
F40 F 0.4854 0.4450 0.1568 1
C105 C 0.0965 0.1982 -0.1338 1
H29 H 0.0868 0.1557 -0.1370 1
H30 H 0.1138 0.2066 -0.1500 1
H31 H 0.0702 0.2248 -0.1412 1
C106 C 0.1252 0.2096 -0.0930 1
H32 H 0.1078 0.1997 -0.0768 1
H33 H 0.1514 0.1820 -0.0858 1
C107 C 0.1414 0.2743 -0.0858 1
H34 H 0.1152 0.3017 -0.0914 1
H35 H 0.1572 0.2850 -0.1030 1
C108 C 0.1723 0.2848 -0.0454 1
H36 H 0.1572 0.2716 -0.0280 1
H37 H 0.1994 0.2594 -0.0402 1
C109 C 0.1861 0.3504 -0.0375 1
H38 H 0.1592 0.3754 -0.0410 1
H39 H 0.1994 0.3643 -0.0560 1
C110 C 0.2194 0.3602 0.0020 1
H40 H 0.2482 0.3415 0.0040 1
H41 H 0.2086 0.3395 0.0204 1
C111 C 0.2269 0.4265 0.0125 1
H42 H 0.2487 0.4303 0.0383 1
H43 H 0.1986 0.4451 0.0111 1
H44 H 0.2382 0.4472 -0.0052 1
C112 C 0.3739 0.4759 0.1455 1
Cl1 Cl 0.3297 0.4852 0.1036 1
Cl2 Cl 0.3641 0.5036 0.1842 1
H45 H 0.3810 0.4321 0.1494 1
H46 H 0.4003 0.4968 0.1436 1
Cl3 Cl 0.5454 0.3682 0.2816 0.5
Cl4 Cl 0.4646 0.4278 0.2374 0.5

loop_
_geom_angle_atom_site_label_1
_geom_angle_atom_site_label_2
_geom_angle_atom_site_label_3
_geom_angle
_geom_angle_site_symmetry_1
_geom_angle_site_symmetry_2
_geom_angle_site_symmetry_3
_geom_angle_publ_flag
C1 N1 C4 105.66 . . . yes
C12 N2 C15 110.31 . . . yes
C23 N3 C26 106.07 . . . yes
C34 N4 C37 109.44 . . . yes
C45 N5 C48 105.84 . . . yes
C15 N2 H1 125.00 . . . no
C12 N2 H1 125.00 . . . no
C37 N4 H2 125.00 . . . no
C34 N4 H2 125.00 . . . no
C53 N6 C56 105.37 . . . yes
C64 N7 C67 110.45 . . . yes
C75 N8 C78 106.54 . . . yes
C86 N9 C89 110.77 . . . yes
C97 N10 C100 105.54 . . . yes
N1 C1 C49 126.42 . . 2_655 yes
C2 C1 C49 124.35 . . 2_655 no
N1 C1 C2 109.15 . . . yes
C1 C2 C3 107.39 . . . no
C2 C3 C4 106.43 . . . no
N1 C4 C5 123.62 . . . yes
N1 C4 C3 111.27 . . . yes
C3 C4 C5 124.86 . . . no
C6 C5 C12 118.52 . . . no
C4 C5 C12 122.09 . . . no
C4 C5 C6 119.01 . . . no
C5 C6 C7 122.61 . . . no
C7 C6 C11 115.62 . . . no
C5 C6 C11 121.76 . . . no
C6 C7 C8 122.62 . . . no
F1 C7 C6 119.80 . . . yes
F1 C7 C8 117.58 . . . yes
F2 C8 C7 120.08 . . . yes
C7 C8 C9 119.95 . . . no
F2 C8 C9 119.96 . . . yes
F3 C9 C8 119.76 . . . yes
C8 C9 C10 119.10 . . . no
F3 C9 C10 121.14 . . . yes
F4 C10 C11 120.92 . . . yes
F4 C10 C9 119.38 . . . yes
C9 C10 C11 119.71 . . . no
F5 C11 C6 120.24 . . . yes
F5 C11 C10 116.79 . . . yes
C6 C11 C10 122.97 . . . no
C5 C12 C13 129.35 . . . no
N2 C12 C13 106.33 . . . yes
N2 C12 C5 124.00 . . . yes
C12 C13 C14 108.57 . . . no
C13 C14 C15 108.56 . . . no
N2 C15 C16 127.47 . . . yes
C14 C15 C16 126.44 . . . no
N2 C15 C14 105.85 . . . yes
C15 C16 C23 126.87 . . . no
C17 C16 C23 114.29 . . . no
C15 C16 C17 118.81 . . . no
C16 C17 C22 122.46 . . . no
C16 C17 C18 121.20 . . . no
C18 C17 C22 116.24 . . . no
F6 C18 C17 120.78 . . . yes
F6 C18 C19 117.50 . . . yes
C17 C18 C19 121.72 . . . no
C18 C19 C20 119.80 . . . no
F7 C19 C18 120.47 . . . yes
F7 C19 C20 119.73 . . . yes
C19 C20 C21 120.16 . . . no
F8 C20 C21 120.08 . . . yes
F8 C20 C19 119.73 . . . yes
F9 C21 C20 119.97 . . . yes
C20 C21 C22 119.06 . . . no
F9 C21 C22 120.97 . . . yes
C17 C22 C21 123.00 . . . no
F10 C22 C17 119.27 . . . yes
F10 C22 C21 117.72 . . . yes
C16 C23 C24 130.63 . . . no
N3 C23 C24 111.37 . . . yes
N3 C23 C16 117.97 . . . yes
C23 C24 C25 105.60 . . . no
C24 C25 C26 106.48 . . . no
C25 C26 C27 132.05 . . . no
N3 C26 C27 117.41 . . . yes
N3 C26 C25 110.47 . . . yes
C26 C27 C28 116.86 . . . no
C26 C27 C34 125.70 . . . no
C28 C27 C34 117.43 . . . no
C29 C28 C33 115.45 . . . no
C27 C28 C29 122.38 . . . no
C27 C28 C33 122.16 . . . no
C28 C29 C30 123.63 . . . no
F11 C29 C28 118.79 . . . yes
F11 C29 C30 117.57 . . . yes
C29 C30 C31 118.73 . . . no
F12 C30 C29 121.60 . . . yes
F12 C30 C31 119.62 . . . yes
C30 C31 C32 120.54 . . . no
F13 C31 C30 120.03 . . . yes
F13 C31 C32 119.36 . . . yes
F14 C32 C33 120.21 . . . yes
C31 C32 C33 119.44 . . . no
F14 C32 C31 120.34 . . . yes
F15 C33 C32 118.81 . . . yes
C28 C33 C32 122.16 . . . no
F15 C33 C28 119.00 . . . yes
C27 C34 C35 127.73 . . . no
N4 C34 C35 107.45 . . . yes
N4 C34 C27 124.69 . . . yes
C34 C35 C36 107.80 . . . no
C35 C36 C37 106.97 . . . no
N4 C37 C38 121.97 . . . yes
C36 C37 C38 129.43 . . . no
N4 C37 C36 108.30 . . . yes
C39 C38 C45 119.91 . . . no
C37 C38 C45 123.65 . . . no
C37 C38 C39 116.25 . . . no
C38 C39 C40 121.28 . . . no
C38 C39 C44 122.12 . . . no
C40 C39 C44 116.46 . . . no
F16 C40 C39 119.85 . . . yes
F16 C40 C41 117.89 . . . yes
C39 C40 C41 122.26 . . . no
C40 C41 C42 119.46 . . . no
F17 C41 C42 120.53 . . . yes
F17 C41 C40 120.00 . . . yes
C41 C42 C43 119.71 . . . no
F18 C42 C41 119.77 . . . yes
F18 C42 C43 120.52 . . . yes
C42 C43 C44 119.58 . . . no
F19 C43 C42 119.43 . . . yes
F19 C43 C44 120.97 . . . yes
F20 C44 C43 117.34 . . . yes
C39 C44 C43 122.51 . . . no
F20 C44 C39 120.12 . . . yes
N5 C45 C46 109.08 . . . yes
N5 C45 C38 123.26 . . . yes
C38 C45 C46 127.46 . . . no
C45 C46 C47 106.88 . . . no
C46 C47 C48 106.13 . . . no
C47 C48 C49 123.96 . . . no
N5 C48 C49 124.02 . . . yes
N5 C48 C47 111.97 . . . yes
C1 C49 C48 116.55 2_655 . . no
C48 C49 C50 118.52 . . 2_655 no
C1 C49 C50 124.91 2_655 . 2_655 no
C49 C50 C51 123.01 2_655 . . no
C49 C50 C52 119.73 2_655 . 2_655 no
C51 C50 C52 117.18 . . 2_655 no
C50 C51 C51 121.41 . . 2_655 no
C50 C52 C52 121.37 2_655 . 2_655 no
N6 C53 C54 112.25 . . . yes
C54 C53 C101 125.38 . . 2_655 no
N6 C53 C101 122.37 . . 2_655 yes
C53 C54 C55 106.01 . . . no
C54 C55 C56 106.39 . . . no
C55 C56 C57 127.84 . . . no
N6 C56 C57 121.98 . . . yes
N6 C56 C55 109.89 . . . yes
C56 C57 C58 119.39 . . . no
C56 C57 C64 123.85 . . . no
C58 C57 C64 116.63 . . . no
C57 C58 C63 120.90 . . . no
C59 C58 C63 117.25 . . . no
C57 C58 C59 121.85 . . . no
F21 C59 C58 120.71 . . . yes
F21 C59 C60 116.79 . . . yes
C58 C59 C60 122.49 . . . no
F22 C60 C59 120.86 . . . yes
F22 C60 C61 120.23 . . . yes
C59 C60 C61 118.90 . . . no
F23 C61 C62 118.97 . . . yes
C60 C61 C62 120.26 . . . no
F23 C61 C60 120.76 . . . yes
C61 C62 C63 119.81 . . . no
F24 C62 C61 120.57 . . . yes
F24 C62 C63 119.62 . . . yes
F25 C63 C62 117.99 . . . yes
C58 C63 C62 121.29 . . . no
F25 C63 C58 120.72 . . . yes
N7 C64 C57 122.48 . . . yes
N7 C64 C65 106.67 . . . yes
C57 C64 C65 130.65 . . . no
C64 C65 C66 107.79 . . . no
C65 C66 C67 108.31 . . . no
N7 C67 C68 124.59 . . . yes
C66 C67 C68 128.56 . . . no
N7 C67 C66 106.76 . . . yes
C67 C68 C69 115.49 . . . no
C69 C68 C75 116.87 . . . no
C67 C68 C75 127.59 . . . no
C68 C69 C74 120.60 . . . no
C70 C69 C74 117.66 . . . no
C68 C69 C70 121.74 . . . no
F26 C70 C71 118.71 . . . yes
C69 C70 C71 121.72 . . . no
F26 C70 C69 119.56 . . . yes
F27 C71 C70 120.17 . . . yes
F27 C71 C72 119.83 . . . yes
C70 C71 C72 119.98 . . . no
F28 C72 C71 119.36 . . . yes
C71 C72 C73 120.38 . . . no
F28 C72 C73 120.25 . . . yes
F29 C73 C72 120.95 . . . yes
F29 C73 C74 119.92 . . . yes
C72 C73 C74 119.09 . . . no
C69 C74 C73 121.13 . . . no
F30 C74 C69 120.18 . . . yes
F30 C74 C73 118.68 . . . yes
N8 C75 C76 109.61 . . . yes
C68 C75 C76 131.19 . . . no
N8 C75 C68 119.18 . . . yes
C75 C76 C77 106.35 . . . no
C76 C77 C78 106.66 . . . no
N8 C78 C77 110.80 . . . yes
N8 C78 C79 120.15 . . . yes
C77 C78 C79 128.88 . . . no
C78 C79 C86 126.93 . . . no
C80 C79 C86 116.96 . . . no
C78 C79 C80 115.91 . . . no
C81 C80 C85 117.44 . . . no
C79 C80 C85 120.97 . . . no
C79 C80 C81 121.53 . . . no
F31 C81 C80 119.85 . . . yes
C80 C81 C82 121.41 . . . no
F31 C81 C82 118.68 . . . yes
F32 C82 C83 120.50 . . . yes
C81 C82 C83 119.53 . . . no
F32 C82 C81 119.97 . . . yes
F33 C83 C82 119.49 . . . yes
F33 C83 C84 120.15 . . . yes
C82 C83 C84 120.32 . . . no
F34 C84 C83 119.45 . . . yes
C83 C84 C85 120.02 . . . no
F34 C84 C85 120.52 . . . yes
F35 C85 C80 120.96 . . . yes
F35 C85 C84 117.80 . . . yes
C80 C85 C84 121.24 . . . no
C79 C86 C87 127.33 . . . no
N9 C86 C79 127.07 . . . yes
N9 C86 C87 105.55 . . . yes
C86 C87 C88 108.88 . . . no
C87 C88 C89 107.76 . . . no
N9 C89 C88 106.86 . . . yes
N9 C89 C90 123.54 . . . yes
C88 C89 C90 129.25 . . . no
C89 C90 C91 119.16 . . . no
C89 C90 C97 122.47 . . . no
C91 C90 C97 118.30 . . . no
C90 C91 C96 119.79 . . . no
C92 C91 C96 115.51 . . . no
C90 C91 C92 124.63 . . . no
C91 C92 C93 122.39 . . . no
F36 C92 C91 118.72 . . . yes
F36 C92 C93 118.86 . . . yes
C92 C93 C94 119.97 . . . no
F37 C93 C94 120.56 . . . yes
F37 C93 C92 119.46 . . . yes
F38 C94 C95 119.95 . . . yes
C93 C94 C95 120.38 . . . no
F38 C94 C93 119.67 . . . yes
F39 C95 C94 119.95 . . . yes
F39 C95 C96 121.03 . . . yes
C94 C95 C96 118.96 . . . no
F40 C96 C95 117.22 . . . yes
C91 C96 C95 122.80 . . . no
F40 C96 C91 119.98 . . . yes
N10 C97 C90 122.25 . . . yes
N10 C97 C98 112.21 . . . yes
C90 C97 C98 125.54 . . . no
C97 C98 C99 105.83 . . . no
C98 C99 C100 106.68 . . . no
N10 C100 C101 124.85 . . . yes
C99 C100 C101 124.79 . . . no
N10 C100 C99 109.41 . . . yes
C53 C101 C100 117.05 2_655 . . no
C100 C101 C102 125.16 . . 2_655 no
C53 C101 C102 117.70 2_655 . 2_655 no
C101 C102 C103 120.86 2_655 . . no
C101 C102 C104 121.16 2_655 . 2_655 no
C103 C102 C104 117.93 . . 2_655 no
C102 C103 C103 121.05 . . 2_655 no
C102 C104 C104 121.00 2_655 . 2_655 no
C105 C106 C107 112.74 . . . no
C106 C107 C108 112.69 . . . no
C107 C108 C109 112.71 . . . no
C108 C109 C110 112.73 . . . no
C109 C110 C111 112.86 . . . no

loop_
_geom_bond_atom_site_label_1
_geom_bond_atom_site_label_2
_geom_bond_distance
_geom_bond_site_symmetry_1
_geom_bond_site_symmetry_2
_geom_bond_publ_flag
Cl1 C112 1.7133 . . yes
Cl2 C112 1.7116 . . yes
F1 C7 1.3396 . . yes
F2 C8 1.3540 . . yes
F3 C9 1.3357 . . yes
F4 C10 1.3363 . . yes
F5 C11 1.3482 . . yes
F6 C18 1.3410 . . yes
F7 C19 1.3538 . . yes
F8 C20 1.3492 . . yes
F9 C21 1.3368 . . yes
F10 C22 1.3426 . . yes
F11 C29 1.3507 . . yes
F12 C30 1.3403 . . yes
F13 C31 1.3478 . . yes
F14 C32 1.3372 . . yes
F15 C33 1.3350 . . yes
F16 C40 1.3364 . . yes
F17 C41 1.3346 . . yes
F18 C42 1.3324 . . yes
F19 C43 1.3342 . . yes
F20 C44 1.3452 . . yes
F21 C59 1.3325 . . yes
F22 C60 1.3170 . . yes
F23 C61 1.3416 . . yes
F24 C62 1.3501 . . yes
F25 C63 1.3361 . . yes
F26 C70 1.3348 . . yes
F27 C71 1.3443 . . yes
F28 C72 1.3562 . . yes
F29 C73 1.3487 . . yes
F30 C74 1.3538 . . yes
F31 C81 1.3416 . . yes
F32 C82 1.3425 . . yes
F33 C83 1.3386 . . yes
F34 C84 1.3430 . . yes
F35 C85 1.3354 . . yes
F36 C92 1.3345 . . yes
F37 C93 1.3428 . . yes
F38 C94 1.3421 . . yes
F39 C95 1.3179 . . yes
F40 C96 1.3448 . . yes
N1 C4 1.3408 . . yes
N1 C1 1.3914 . . yes
N2 C12 1.3695 . . yes
N2 C15 1.3909 . . yes
N3 C26 1.3872 . . yes
N3 C23 1.3313 . . yes
N4 C37 1.3705 . . yes
N4 C34 1.3705 . . yes
N5 C45 1.4086 . . yes
N5 C48 1.3224 . . yes
N2 H1 0.8800 . . no
N4 H2 0.8800 . . no
N6 C56 1.4103 . . yes
N6 C53 1.3173 . . yes
N7 C67 1.3621 . . yes
N7 C64 1.3821 . . yes
N8 C78 1.3341 . . yes
N8 C75 1.3880 . . yes
N9 C86 1.3877 . . yes
N9 C89 1.3762 . . yes
N10 C100 1.3987 . . yes
N10 C97 1.3236 . . yes
N7 H15 0.8800 . . no
N9 H16 0.8800 . . no
C1 C2 1.4618 . . no
C1 C49 1.3808 . 2_655 no
C2 C3 1.3252 . . no
C3 C4 1.4632 . . no
C4 C5 1.4345 . . no
C5 C12 1.3771 . . no
C5 C6 1.4998 . . no
C6 C7 1.3757 . . no
C6 C11 1.3951 . . no
C7 C8 1.3849 . . no
C8 C9 1.3851 . . no
C9 C10 1.3698 . . no
C10 C11 1.3801 . . no
C12 C13 1.4474 . . no
C13 C14 1.3439 . . no
C14 C15 1.4459 . . no
C15 C16 1.3740 . . no
C16 C23 1.4459 . . no
C16 C17 1.4938 . . no
C17 C18 1.4084 . . no
C17 C22 1.3825 . . no
C18 C19 1.3737 . . no
C19 C20 1.3795 . . no
C20 C21 1.3821 . . no
C21 C22 1.3752 . . no
C23 C24 1.4779 . . no
C24 C25 1.3631 . . no
C25 C26 1.4498 . . no
C26 C27 1.3956 . . no
C27 C34 1.4272 . . no
C27 C28 1.4761 . . no
C28 C29 1.3821 . . no
C28 C33 1.3908 . . no
C29 C30 1.3735 . . no
C30 C31 1.3685 . . no
C31 C32 1.3658 . . no
C32 C33 1.3856 . . no
C34 C35 1.4142 . . no
C35 C36 1.3947 . . no
C36 C37 1.4071 . . no
C37 C38 1.4381 . . no
C38 C45 1.3734 . . no
C38 C39 1.4942 . . no
C39 C40 1.3917 . . no
C39 C44 1.3923 . . no
C40 C41 1.3829 . . no
C41 C42 1.3880 . . no
C42 C43 1.3836 . . no
C43 C44 1.3768 . . no
C45 C46 1.4625 . . no
C46 C47 1.3461 . . no
C47 C48 1.4690 . . no
C48 C49 1.4723 . . no
C49 C50 1.4764 . 2_655 no
C50 C51 1.4046 . . no
C50 C52 1.4173 . 2_655 no
C51 C51 1.3924 . 2_655 no
C52 C52 1.3802 . 2_655 no
C2 H3 0.9500 . . no
C3 H4 0.9500 . . no
C13 H5 0.9500 . . no
C14 H6 0.9500 . . no
C24 H7 0.9500 . . no
C25 H8 0.9500 . . no
C35 H9 0.9400 . . no
C36 H10 0.9500 . . no
C46 H11 0.9500 . . no
C47 H12 0.9500 . . no
C51 H13 0.9500 . . no
C52 H14 0.9500 . . no
C53 C101 1.4812 2_655 . no
C53 C54 1.4634 . . no
C54 C55 1.3573 . . no
C55 C56 1.4460 . . no
C56 C57 1.3798 . . no
C57 C58 1.5008 . . no
C57 C64 1.4295 . . no
C58 C59 1.3816 . . no
C58 C63 1.3868 . . no
C59 C60 1.3976 . . no
C60 C61 1.3737 . . no
C61 C62 1.3810 . . no
C62 C63 1.3971 . . no
C64 C65 1.4108 . . no
C65 C66 1.3787 . . no
C66 C67 1.4146 . . no
C67 C68 1.4307 . . no
C68 C75 1.3767 . . no
C68 C69 1.5047 . . no
C69 C74 1.3852 . . no
C69 C70 1.3713 . . no
C70 C71 1.3663 . . no
C71 C72 1.3621 . . no
C72 C73 1.3705 . . no
C73 C74 1.3855 . . no
C75 C76 1.4639 . . no
C76 C77 1.3482 . . no
C77 C78 1.4699 . . no
C78 C79 1.4360 . . no
C79 C86 1.3748 . . no
C79 C80 1.4898 . . no
C80 C81 1.3859 . . no
C80 C85 1.4089 . . no
C81 C82 1.3806 . . no
C82 C83 1.3891 . . no
C83 C84 1.3683 . . no
C84 C85 1.3726 . . no
C86 C87 1.4551 . . no
C87 C88 1.3622 . . no
C88 C89 1.4485 . . no
C89 C90 1.3765 . . no
C90 C91 1.4932 . . no
C90 C97 1.4371 . . no
C91 C92 1.3716 . . no
C91 C96 1.4044 . . no
C92 C93 1.4007 . . no
C93 C94 1.3529 . . no
C94 C95 1.3725 . . no
C95 C96 1.3858 . . no
C97 C98 1.4693 . . no
C98 C99 1.3438 . . no
C99 C100 1.4647 . . no
C100 C101 1.3769 . . no
C101 C102 1.4699 . 2_655 no
C102 C103 1.4018 . . no
C102 C104 1.4037 . 2_655 no
C103 C103 1.3778 . 2_655 no
C104 C104 1.3778 . 2_655 no
C54 H17 0.9500 . . no
C55 H18 0.9500 . . no
C65 H19 0.9500 . . no
C66 H20 0.9500 . . no
C76 H21 0.9500 . . no
C77 H22 0.9500 . . no
C87 H23 0.9500 . . no
C88 H24 0.9500 . . no
C98 H25 0.9500 . . no
C99 H26 0.9500 . . no
C103 H27 0.9500 . . no
C104 H28 0.9500 . . no
C105 C106 1.5034 . . no
C106 C107 1.5030 . . no
C107 C108 1.5072 . . no
C108 C109 1.5045 . . no
C109 C110 1.5040 . . no
C110 C111 1.5049 . . no
C105 H29 0.9800 . . no
C105 H31 0.9800 . . no
C105 H30 0.9800 . . no
C106 H33 0.9900 . . no
C106 H32 0.9900 . . no
C107 H34 0.9900 . . no
C107 H35 0.9800 . . no
C108 H37 0.9900 . . no
C108 H36 0.9900 . . no
C109 H39 0.9900 . . no
C109 H38 0.9900 . . no
C110 H41 0.9900 . . no
C110 H40 0.9900 . . no
C111 H44 0.9800 . . no
C111 H42 0.9800 . . no
C111 H43 0.9800 . . no
C112 H45 0.9900 . . no
C112 H46 0.9900 . . no
